data_7702839
loop_
_publ_author_name
'Beagley, Paul'
'Blackie, Margaret A. L.'
'Chibale, Kelly'
'Clarkson, Cailean'
'Moss, John R.'
'Smith, Peter J.'

_publ_section_title
;
 Synthesis and antimalarial activity in vitro of new
 ruthenocene--chloroquine analogues
;
_journal_issue 23
_journal_name_full 'J. Chem. Soc., Dalton Trans.'
_journal_page_first 4426
_journal_paper_doi 10.1039/B205432A
_journal_year 2002
_chemical_formula_moiety 'C23 H24 Cl N3 Ru'
_chemical_formula_sum 'C23 H24 Cl N3 Ru'
_chemical_formula_weight 478.97
_chemical_melting_point 487.6(5)
_chemical_name_common ruthenoquine
_chemical_name_systematic
; 
7-chloro-quinolin-4-yl)-(2-dimethylaminomethyl-
ruthenocen-1-ylmethyl)-amine
;
_space_group_IT_number 14
_space_group_name_Hall '-P 2yn'
_space_group_name_H-M_alt 'P 1 21/n 1'
_symmetry_cell_setting monoclinic
_symmetry_space_group_name_H-M 'P 1 21/n 1'
_atom_sites_solution_hydrogens geom
_atom_sites_solution_primary direct
_atom_sites_solution_secondary difmap
_audit_creation_method SHELXL-97
_cell_angle_alpha 90.00
_cell_angle_beta 92.5260(10)
_cell_angle_gamma 90.00
_cell_formula_units_Z 4
_cell_length_a 7.83220(10)
_cell_length_b 12.61760(10)
_cell_length_c 21.1164(2)
_cell_measurement_temperature 173(2)
_cell_volume 2084.77(4)
_computing_cell_refinement 'DENZO-SMN (Otwinowski & Minor, 1997)'
_computing_data_collection 'COLLECT (2000)'
_computing_data_reduction 'DENZO-SMN (Otwinowski & Minor, 1997)'
_computing_molecular_graphics 'ZORTEP (Zsolnai & Pritzkow, 1994)'
_computing_publication_material 'SHELXL-97 (Sheldrick, 1997)'
_computing_structure_refinement 'SHELXL-97 (Sheldrick, 1997)'
_computing_structure_solution 'SHELXS-86 (Sheldrick, 1990)'
_diffrn_ambient_temperature 173(2)
_diffrn_measured_fraction_theta_full 0.999
_diffrn_measured_fraction_theta_max 0.999
_diffrn_measurement_device_type 'Nonius Kappa CCD diffractometer'
_diffrn_measurement_method '1.2\% \f scans and \w scans'
_diffrn_radiation_monochromator graphite
_diffrn_radiation_source 'fine-focus sealed tube'
_diffrn_radiation_type MoK\a
_diffrn_radiation_wavelength 0.71073
_diffrn_reflns_av_R_equivalents 0.0223
_diffrn_reflns_av_sigmaI/netI 0.0209
_diffrn_reflns_limit_h_max 10
_diffrn_reflns_limit_h_min -10
_diffrn_reflns_limit_k_max 16
_diffrn_reflns_limit_k_min -16
_diffrn_reflns_limit_l_max 27
_diffrn_reflns_limit_l_min -27
_diffrn_reflns_number 14820
_diffrn_reflns_theta_full 27.47
_diffrn_reflns_theta_max 27.47
_diffrn_reflns_theta_min 1.88
_exptl_absorpt_coefficient_mu 0.893
_exptl_crystal_colour cream
_exptl_crystal_density_diffrn 1.526
_exptl_crystal_density_meas ?
_exptl_crystal_density_method 'not measured'
_exptl_crystal_description needles
_exptl_crystal_F_000 976
_exptl_crystal_size_max 0.43
_exptl_crystal_size_mid 0.25
_exptl_crystal_size_min 0.15
_refine_diff_density_max 0.608
_refine_diff_density_min -0.437
_refine_diff_density_rms 0.058
_refine_ls_extinction_method none
_refine_ls_goodness_of_fit_ref 1.022
_refine_ls_hydrogen_treatment mixed
_refine_ls_matrix_type full
_refine_ls_number_parameters 259
_refine_ls_number_reflns 4767
_refine_ls_number_restraints 1
_refine_ls_restrained_S_all 1.022
_refine_ls_R_factor_all 0.0357
_refine_ls_R_factor_gt 0.0279
_refine_ls_shift/su_max 0.000
_refine_ls_shift/su_mean 0.000
_refine_ls_structure_factor_coef Fsqd
_refine_ls_weighting_details 'calc w=1/[\s^2^(Fo^2^)+(0.0300P)^2^+1.7817P] where P=(Fo^2^+2Fc^2^)/3'
_refine_ls_weighting_scheme calc
_refine_ls_wR_factor_gt 0.0674
_refine_ls_wR_factor_ref 0.0715
_reflns_number_gt 4113
_reflns_number_total 4767
_reflns_threshold_expression >2sigma(I)
_cod_data_source_file b205432a.txt
_cod_data_source_block 1
_cod_depositor_comments
;
The following automatic conversions were performed:

data item '_chemical_melting_point' value '214-215 oC.' was changed
to '487.6(5)' -- it was converted from degrees Celsius(C) to
Kelvins(K), the average value was taken and precision was estimated.

data item '_symmetry_cell_setting' value 'Monoclinic' was changed to
'monoclinic' in accordance with the
/home/saulius/struct/COD-crude-data/automatic-downloads/DataCite-retrospective/RSC/depositions/lib/dictionaries/cif_core.dic
dictionary named 'cif_core.dic' version 2.4.2 last updated on
2011-04-26.

data item '_exptl_crystal_density_meas' value 'N/A' was changed to
'?' -- the value is perceived as not measured.

Automatic conversion script
Id: cif_fix_values 6909 2019-04-08 15:41:33Z antanas 
;
_cod_original_sg_symbol_H-M P21/n
_cod_database_code 7702839

loop_
_symmetry_equiv_pos_as_xyz
'x, y, z'
'-x+1/2, y+1/2, -z+1/2'
'-x, -y, -z'
'x-1/2, -y-1/2, z-1/2'

loop_
_atom_site_label
_atom_site_type_symbol
_atom_site_fract_x
_atom_site_fract_y
_atom_site_fract_z
_atom_site_U_iso_or_equiv
_atom_site_adp_type
_atom_site_occupancy
_atom_site_symmetry_multiplicity
_atom_site_calc_flag
_atom_site_refinement_flags
Ru1 Ru 0.00174(2) 0.771614(15) 0.018933(8) 0.03338(7) Uani 1 1 d .
Cl1 Cl 0.92833(10) 0.49493(6) 0.39521(3) 0.06059(19) Uani 1 1 d .
C4 C 0.5530(3) 0.46174(19) 0.10588(11) 0.0423(5) Uani 1 1 d .
H4 H 0.4907 0.4619 0.0663 0.051 Uiso 1 1 calc R
N3 N 0.2011(3) 0.73798(17) 0.22279(9) 0.0416(5) Uani 1 1 d .
C5 C 0.5349(3) 0.54432(16) 0.14807(10) 0.0310(4) Uani 1 1 d .
C8 C 0.6290(2) 0.53591(16) 0.20825(10) 0.0287(4) Uani 1 1 d .
N1 N 0.7535(3) 0.36691(17) 0.17522(11) 0.0523(6) Uani 1 1 d .
C7 C 0.7103(3) 0.59957(19) 0.31388(11) 0.0410(5) Uani 1 1 d .
H7 H 0.7028 0.6514 0.3463 0.049 Uiso 1 1 calc R
C15 C 0.1214(3) 0.78674(18) 0.11306(11) 0.0342(5) Uani 1 1 d .
N2 N 0.4367(2) 0.63171(15) 0.13497(9) 0.0358(4) Uani 1 1 d D
C11 C 0.2413(3) 0.74203(17) 0.07112(10) 0.0301(4) Uani 1 1 d .
C14 C 0.0782(3) 0.88987(19) 0.08974(11) 0.0408(5) Uani 1 1 d .
H14 H 0.0014 0.9378 0.1083 0.049 Uiso 1 1 calc R
C6 C 0.6225(3) 0.61206(17) 0.25690(11) 0.0364(5) Uani 1 1 d .
H6 H 0.5552 0.6739 0.2499 0.044 Uiso 1 1 calc R
C1 C 0.8114(3) 0.50887(18) 0.32354(11) 0.0375(5) Uani 1 1 d .
C2 C 0.8230(3) 0.43370(19) 0.27833(11) 0.0391(5) Uani 1 1 d .
H2A H 0.8916 0.3727 0.2865 0.047 Uiso 1 1 calc R
C16 C 0.0649(3) 0.7349(2) 0.17247(11) 0.0440(6) Uani 1 1 d .
H16A H -0.0376 0.7717 0.1872 0.053 Uiso 1 1 calc R
H16B H 0.0334 0.6603 0.1633 0.053 Uiso 1 1 calc R
C9 C 0.7339(3) 0.44510(17) 0.21900(11) 0.0347(5) Uani 1 1 d .
C12 C 0.2702(3) 0.81817(18) 0.02278(10) 0.0336(4) Uani 1 1 d .
H12 H 0.3445 0.8096 -0.0112 0.040 Uiso 1 1 calc R
C10 C 0.3239(3) 0.63497(18) 0.07801(11) 0.0373(5) Uani 1 1 d .
H10A H 0.2346 0.5798 0.0808 0.045 Uiso 1 1 calc R
H10B H 0.3906 0.6199 0.0403 0.045 Uiso 1 1 calc R
C13 C 0.1691(3) 0.90879(18) 0.03423(12) 0.0404(5) Uani 1 1 d .
H13 H 0.1632 0.9713 0.0091 0.049 Uiso 1 1 calc R
C21 C -0.2692(4) 0.7493(5) 0.0074(3) 0.124(2) Uani 1 1 d .
H21 H -0.3461 0.7808 0.0354 0.149 Uiso 1 1 calc R
C3 C 0.6628(4) 0.3785(2) 0.12169(13) 0.0559(7) Uani 1 1 d .
H3 H 0.6736 0.3246 0.0908 0.067 Uiso 1 1 calc R
C18 C 0.2312(4) 0.8455(3) 0.24552(15) 0.0593(7) Uani 1 1 d .
H18A H 0.2633 0.8906 0.2102 0.089 Uiso 1 1 calc R
H18B H 0.3238 0.8452 0.2783 0.089 Uiso 1 1 calc R
H18C H 0.1268 0.8732 0.2634 0.089 Uiso 1 1 calc R
C19 C -0.0974(4) 0.7194(3) -0.07385(15) 0.0623(8) Uani 1 1 d .
H19 H -0.0362 0.7271 -0.1114 0.075 Uiso 1 1 calc R
C17 C 0.1570(4) 0.6687(3) 0.27523(14) 0.0739(10) Uani 1 1 d .
H17A H 0.0543 0.6957 0.2946 0.111 Uiso 1 1 calc R
H17B H 0.2520 0.6670 0.3070 0.111 Uiso 1 1 calc R
H17C H 0.1353 0.5968 0.2591 0.111 Uiso 1 1 calc R
C23 C -0.0903(5) 0.6354(3) -0.03540(19) 0.0738(10) Uani 1 1 d .
H23 H -0.0230 0.5741 -0.0419 0.089 Uiso 1 1 calc R
C22 C -0.1898(5) 0.6490(4) 0.0131(2) 0.0960(16) Uani 1 1 d .
H22 H -0.2052 0.5995 0.0462 0.115 Uiso 1 1 calc R
C20 C -0.2077(5) 0.7931(3) -0.0503(2) 0.0896(15) Uani 1 1 d .
H20 H -0.2375 0.8597 -0.0686 0.108 Uiso 1 1 calc R
H2 H 0.394(3) 0.6698(19) 0.1704(9) 0.052(8) Uiso 1 1 d D

loop_
_atom_site_aniso_label
_atom_site_aniso_U_11
_atom_site_aniso_U_22
_atom_site_aniso_U_33
_atom_site_aniso_U_23
_atom_site_aniso_U_13
_atom_site_aniso_U_12
Ru1 0.02472(9) 0.03864(11) 0.03600(10) -0.00164(8) -0.00732(7) 0.00109(7)
Cl1 0.0597(4) 0.0701(5) 0.0500(4) 0.0063(3) -0.0205(3) 0.0055(3)
C4 0.0555(14) 0.0390(12) 0.0321(11) -0.0045(10) -0.0026(10) 0.0111(11)
N3 0.0365(10) 0.0579(13) 0.0307(10) -0.0017(9) 0.0031(8) -0.0005(9)
C5 0.0310(10) 0.0281(10) 0.0339(10) 0.0013(8) 0.0029(8) 0.0027(8)
C8 0.0263(9) 0.0256(9) 0.0343(10) 0.0023(8) 0.0023(8) 0.0013(8)
N1 0.0668(14) 0.0398(11) 0.0497(12) -0.0071(10) -0.0027(11) 0.0247(10)
C7 0.0430(13) 0.0367(12) 0.0426(12) -0.0058(10) -0.0068(10) 0.0019(10)
C15 0.0275(10) 0.0407(12) 0.0339(11) -0.0058(9) -0.0051(8) 0.0011(9)
N2 0.0394(10) 0.0333(10) 0.0338(9) -0.0039(8) -0.0069(8) 0.0109(8)
C11 0.0240(9) 0.0335(11) 0.0322(10) -0.0039(8) -0.0064(8) 0.0028(8)
C14 0.0346(11) 0.0407(12) 0.0464(13) -0.0109(10) -0.0070(10) 0.0089(10)
C6 0.0368(11) 0.0288(11) 0.0430(12) -0.0033(9) -0.0048(9) 0.0063(9)
C1 0.0303(11) 0.0405(12) 0.0412(12) 0.0073(10) -0.0053(9) -0.0016(9)
C2 0.0337(11) 0.0348(11) 0.0487(13) 0.0085(10) -0.0018(10) 0.0085(9)
C16 0.0336(12) 0.0607(16) 0.0375(12) -0.0031(11) 0.0014(10) -0.0042(11)
C9 0.0339(11) 0.0297(10) 0.0407(12) 0.0023(9) 0.0035(9) 0.0051(9)
C12 0.0240(9) 0.0405(12) 0.0357(11) -0.0020(9) -0.0042(8) -0.0029(9)
C10 0.0377(11) 0.0357(11) 0.0376(11) -0.0043(9) -0.0077(9) 0.0070(9)
C13 0.0377(12) 0.0335(11) 0.0489(13) 0.0021(10) -0.0121(10) -0.0020(9)
C21 0.0171(13) 0.237(6) 0.117(4) -0.116(4) -0.0053(17) -0.004(2)
C3 0.081(2) 0.0399(14) 0.0469(14) -0.0126(12) -0.0012(13) 0.0227(13)
C18 0.0494(15) 0.0715(19) 0.0566(16) -0.0225(15) -0.0012(12) -0.0003(14)
C19 0.0563(17) 0.080(2) 0.0494(16) -0.0154(15) -0.0146(13) -0.0145(16)
C17 0.077(2) 0.103(3) 0.0418(15) 0.0169(17) 0.0032(14) -0.017(2)
C23 0.070(2) 0.0479(17) 0.100(3) -0.0101(18) -0.039(2) -0.0102(15)
C22 0.070(2) 0.139(4) 0.077(2) 0.020(3) -0.020(2) -0.070(3)
C20 0.084(3) 0.0562(19) 0.121(3) -0.012(2) -0.080(3) 0.0138(18)

loop_
_atom_type_symbol
_atom_type_description
_atom_type_scat_dispersion_real
_atom_type_scat_dispersion_imag
_atom_type_scat_source
C C 0.0033 0.0016 'International Tables Vol C Tables 4.2.6.8 and 6.1.1.4'
H H 0.0000 0.0000 'International Tables Vol C Tables 4.2.6.8 and 6.1.1.4'
N N 0.0061 0.0033 'International Tables Vol C Tables 4.2.6.8 and 6.1.1.4'
Cl Cl 0.1484 0.1585 'International Tables Vol C Tables 4.2.6.8 and 6.1.1.4'
Ru Ru -1.2594 0.8363 'International Tables Vol C Tables 4.2.6.8 and 6.1.1.4'

loop_
_geom_angle_atom_site_label_1
_geom_angle_atom_site_label_2
_geom_angle_atom_site_label_3
_geom_angle
C21 Ru1 C22 38.37(19)
C21 Ru1 C11 150.0(2)
C22 Ru1 C11 119.40(14)
C21 Ru1 C20 39.04(19)
C22 Ru1 C20 63.01(16)
C11 Ru1 C20 168.03(16)
C21 Ru1 C15 120.10(15)
C22 Ru1 C15 112.81(12)
C11 Ru1 C15 38.65(8)
C20 Ru1 C15 153.12(15)
C21 Ru1 C23 62.09(15)
C22 Ru1 C23 35.65(16)
C11 Ru1 C23 113.11(11)
C20 Ru1 C23 61.19(13)
C15 Ru1 C23 132.38(11)
C21 Ru1 C19 63.00(14)
C22 Ru1 C19 60.74(14)
C11 Ru1 C19 132.24(11)
C20 Ru1 C19 36.93(15)
C15 Ru1 C19 166.93(11)
C23 Ru1 C19 35.74(13)
C21 Ru1 C14 114.14(12)
C22 Ru1 C14 134.52(15)
C11 Ru1 C14 64.08(8)
C20 Ru1 C14 123.73(12)
C15 Ru1 C14 38.33(9)
C23 Ru1 C14 168.47(13)
C19 Ru1 C14 154.35(12)
C21 Ru1 C12 170.9(2)
C22 Ru1 C12 149.66(17)
C11 Ru1 C12 38.32(8)
C20 Ru1 C12 133.76(15)
C15 Ru1 C12 64.22(8)
C23 Ru1 C12 122.00(12)
C19 Ru1 C12 114.83(11)
C14 Ru1 C12 63.54(9)
C21 Ru1 C13 134.80(18)
C22 Ru1 C13 171.16(17)
C11 Ru1 C13 63.96(8)
C20 Ru1 C13 115.60(12)
C15 Ru1 C13 64.07(9)
C23 Ru1 C13 152.55(14)
C19 Ru1 C13 124.06(11)
C14 Ru1 C13 37.92(9)
C12 Ru1 C13 37.89(8)
C5 C4 C3 119.7(2)
C18 N3 C17 110.4(2)
C18 N3 C16 111.4(2)
C17 N3 C16 110.0(2)
N2 C5 C4 123.4(2)
N2 C5 C8 119.89(19)
C4 C5 C8 116.67(19)
C6 C8 C9 118.16(19)
C6 C8 C5 123.91(19)
C9 C8 C5 117.92(19)
C3 N1 C9 115.4(2)
C6 C7 C1 118.7(2)
C14 C15 C11 107.3(2)
C14 C15 C16 127.8(2)
C11 C15 C16 124.8(2)
C14 C15 Ru1 71.18(13)
C11 C15 Ru1 70.60(12)
C16 C15 Ru1 126.65(16)
C5 N2 C10 120.28(18)
C12 C11 C15 107.81(19)
C12 C11 C10 126.4(2)
C15 C11 C10 125.8(2)
C12 C11 Ru1 71.42(11)
C15 C11 Ru1 70.75(12)
C10 C11 Ru1 124.32(14)
C13 C14 C15 108.6(2)
C13 C14 Ru1 71.37(13)
C15 C14 Ru1 70.48(13)
C7 C6 C8 122.0(2)
C2 C1 C7 121.7(2)
C2 C1 Cl1 119.57(17)
C7 C1 Cl1 118.73(18)
C1 C2 C9 120.6(2)
N3 C16 C15 111.14(19)
N1 C9 C2 117.4(2)
N1 C9 C8 123.7(2)
C2 C9 C8 118.8(2)
C13 C12 C11 108.3(2)
C13 C12 Ru1 71.24(12)
C11 C12 Ru1 70.26(12)
N2 C10 C11 110.32(18)
C12 C13 C14 108.0(2)
C12 C13 Ru1 70.87(12)
C14 C13 Ru1 70.70(13)
C22 C21 C20 104.6(3)
C22 C21 Ru1 71.21(18)
C20 C21 Ru1 71.32(19)
N1 C3 C4 126.6(2)
C23 C19 C20 109.1(4)
C23 C19 Ru1 71.89(18)
C20 C19 Ru1 71.10(18)
C22 C23 C19 110.9(4)
C22 C23 Ru1 71.5(2)
C19 C23 Ru1 72.37(18)
C23 C22 C21 108.8(4)
C23 C22 Ru1 72.88(19)
C21 C22 Ru1 70.4(2)
C19 C20 C21 106.6(3)
C19 C20 Ru1 71.97(17)
C21 C20 Ru1 69.64(18)

loop_
_geom_bond_atom_site_label_1
_geom_bond_atom_site_label_2
_geom_bond_distance
Ru1 C21 2.144(3)
Ru1 C22 2.154(3)
Ru1 C11 2.166(2)
Ru1 C20 2.166(3)
Ru1 C15 2.168(2)
Ru1 C23 2.172(3)
Ru1 C19 2.177(3)
Ru1 C14 2.178(2)
Ru1 C12 2.182(2)
Ru1 C13 2.186(2)
Cl1 C1 1.743(2)
C4 C5 1.382(3)
C4 C3 1.388(3)
N3 C18 1.455(4)
N3 C17 1.464(4)
N3 C16 1.473(3)
C5 N2 1.366(3)
C5 C8 1.444(3)
C8 C6 1.409(3)
C8 C9 1.423(3)
N1 C3 1.316(3)
N1 C9 1.365(3)
C7 C6 1.368(3)
C7 C1 1.402(3)
C15 C14 1.427(3)
C15 C11 1.435(3)
C15 C16 1.499(3)
N2 C10 1.461(3)
C11 C12 1.427(3)
C11 C10 1.502(3)
C14 C13 1.418(3)
C1 C2 1.352(3)
C2 C9 1.414(3)
C12 C13 1.418(3)
C21 C22 1.413(7)
C21 C20 1.441(7)
C19 C23 1.335(5)
C19 C20 1.376(5)
C23 C22 1.324(6)

loop_
_geom_torsion_atom_site_label_1
_geom_torsion_atom_site_label_2
_geom_torsion_atom_site_label_3
_geom_torsion_atom_site_label_4
_geom_torsion
C3 C4 C5 N2 176.5(2)
C3 C4 C5 C8 -2.4(4)
N2 C5 C8 C6 2.2(3)
C4 C5 C8 C6 -178.9(2)
N2 C5 C8 C9 -177.98(19)
C4 C5 C8 C9 0.9(3)
C21 Ru1 C15 C14 -91.7(3)
C22 Ru1 C15 C14 -134.0(2)
C11 Ru1 C15 C14 116.94(19)
C20 Ru1 C15 C14 -59.0(3)
C23 Ru1 C15 C14 -169.93(18)
C19 Ru1 C15 C14 168.2(4)
C12 Ru1 C15 C14 79.23(15)
C13 Ru1 C15 C14 36.93(14)
C21 Ru1 C15 C11 151.4(2)
C22 Ru1 C15 C11 109.1(2)
C20 Ru1 C15 C11 -175.9(3)
C23 Ru1 C15 C11 73.1(2)
C19 Ru1 C15 C11 51.3(5)
C14 Ru1 C15 C11 -116.94(19)
C12 Ru1 C15 C11 -37.71(13)
C13 Ru1 C15 C11 -80.01(14)
C21 Ru1 C15 C16 31.9(3)
C22 Ru1 C15 C16 -10.4(3)
C11 Ru1 C15 C16 -119.5(3)
C20 Ru1 C15 C16 64.6(4)
C23 Ru1 C15 C16 -46.3(3)
C19 Ru1 C15 C16 -68.2(5)
C14 Ru1 C15 C16 123.6(3)
C12 Ru1 C15 C16 -157.2(2)
C13 Ru1 C15 C16 160.5(2)
C4 C5 N2 C10 9.2(3)
C8 C5 N2 C10 -171.97(19)
C14 C15 C11 C12 0.1(2)
C16 C15 C11 C12 -176.1(2)
Ru1 C15 C11 C12 62.18(14)
C14 C15 C11 C10 178.9(2)
C16 C15 C11 C10 2.8(3)
Ru1 C15 C11 C10 -119.0(2)
C14 C15 C11 Ru1 -62.11(15)
C16 C15 C11 Ru1 121.7(2)
C21 Ru1 C11 C12 -173.3(3)
C22 Ru1 C11 C12 152.2(2)
C20 Ru1 C11 C12 53.8(6)
C15 Ru1 C11 C12 -117.33(18)
C23 Ru1 C11 C12 112.90(17)
C19 Ru1 C11 C12 76.46(19)
C14 Ru1 C11 C12 -79.39(14)
C13 Ru1 C11 C12 -37.02(13)
C21 Ru1 C11 C15 -55.9(3)
C22 Ru1 C11 C15 -90.5(2)
C20 Ru1 C11 C15 171.1(5)
C23 Ru1 C11 C15 -129.77(17)
C19 Ru1 C11 C15 -166.21(16)
C14 Ru1 C11 C15 37.94(13)
C12 Ru1 C11 C15 117.33(18)
C13 Ru1 C11 C15 80.31(14)
C21 Ru1 C11 C10 64.8(3)
C22 Ru1 C11 C10 30.3(3)
C20 Ru1 C11 C10 -68.1(6)
C15 Ru1 C11 C10 120.7(2)
C23 Ru1 C11 C10 -9.0(2)
C19 Ru1 C11 C10 -45.5(2)
C14 Ru1 C11 C10 158.7(2)
C12 Ru1 C11 C10 -121.9(2)
C13 Ru1 C11 C10 -158.9(2)
C11 C15 C14 C13 0.2(2)
C16 C15 C14 C13 176.2(2)
Ru1 C15 C14 C13 -61.53(16)
C11 C15 C14 Ru1 61.72(14)
C16 C15 C14 Ru1 -122.3(2)
C21 Ru1 C14 C13 -132.9(3)
C22 Ru1 C14 C13 -173.1(2)
C11 Ru1 C14 C13 80.20(14)
C20 Ru1 C14 C13 -89.3(2)
C15 Ru1 C14 C13 118.45(19)
C23 Ru1 C14 C13 158.7(5)
C19 Ru1 C14 C13 -55.4(3)
C12 Ru1 C14 C13 37.29(13)
C21 Ru1 C14 C15 108.6(3)
C22 Ru1 C14 C15 68.5(2)
C11 Ru1 C14 C15 -38.25(13)
C20 Ru1 C14 C15 152.2(2)
C23 Ru1 C14 C15 40.3(6)
C19 Ru1 C14 C15 -173.9(2)
C12 Ru1 C14 C15 -81.15(14)
C13 Ru1 C14 C15 -118.45(19)
C1 C7 C6 C8 0.9(4)
C9 C8 C6 C7 -1.6(3)
C5 C8 C6 C7 178.2(2)
C6 C7 C1 C2 -0.5(4)
C6 C7 C1 Cl1 178.07(19)
C7 C1 C2 C9 0.8(4)
Cl1 C1 C2 C9 -177.82(18)
C18 N3 C16 C15 69.0(3)
C17 N3 C16 C15 -168.4(2)
C14 C15 C16 N3 -102.3(3)
C11 C15 C16 N3 73.0(3)
Ru1 C15 C16 N3 163.79(16)
C3 N1 C9 C2 177.3(2)
C3 N1 C9 C8 -2.3(4)
C1 C2 C9 N1 179.0(2)
C1 C2 C9 C8 -1.4(3)
C6 C8 C9 N1 -178.7(2)
C5 C8 C9 N1 1.5(3)
C6 C8 C9 C2 1.7(3)
C5 C8 C9 C2 -178.1(2)
C15 C11 C12 C13 -0.3(2)
C10 C11 C12 C13 -179.1(2)
Ru1 C11 C12 C13 61.44(14)
C15 C11 C12 Ru1 -61.75(14)
C10 C11 C12 Ru1 119.4(2)
C21 Ru1 C12 C13 40.1(8)
C22 Ru1 C12 C13 -171.8(2)
C11 Ru1 C12 C13 -118.25(19)
C20 Ru1 C12 C13 75.1(2)
C15 Ru1 C12 C13 -80.22(14)
C23 Ru1 C12 C13 154.27(17)
C19 Ru1 C12 C13 114.21(16)
C14 Ru1 C12 C13 -37.33(14)
C21 Ru1 C12 C11 158.3(7)
C22 Ru1 C12 C11 -53.5(3)
C20 Ru1 C12 C11 -166.61(17)
C15 Ru1 C12 C11 38.04(12)
C23 Ru1 C12 C11 -87.47(17)
C19 Ru1 C12 C11 -127.53(15)
C14 Ru1 C12 C11 80.93(14)
C13 Ru1 C12 C11 118.25(19)
C5 N2 C10 C11 -175.14(19)
C12 C11 C10 N2 112.8(2)
C15 C11 C10 N2 -65.8(3)
Ru1 C11 C10 N2 -155.84(15)
C11 C12 C13 C14 0.4(2)
Ru1 C12 C13 C14 61.25(15)
C11 C12 C13 Ru1 -60.82(14)
C15 C14 C13 C12 -0.4(2)
Ru1 C14 C13 C12 -61.36(15)
C15 C14 C13 Ru1 60.97(15)
C21 Ru1 C13 C12 -171.7(2)
C22 Ru1 C13 C12 151.9(8)
C11 Ru1 C13 C12 37.43(13)
C20 Ru1 C13 C12 -129.28(19)
C15 Ru1 C13 C12 80.64(14)
C23 Ru1 C13 C12 -53.0(3)
C19 Ru1 C13 C12 -87.52(17)
C14 Ru1 C13 C12 117.96(19)
C21 Ru1 C13 C14 70.3(3)
C22 Ru1 C13 C14 34.0(9)
C11 Ru1 C13 C14 -80.53(14)
C20 Ru1 C13 C14 112.8(2)
C15 Ru1 C13 C14 -37.33(13)
C23 Ru1 C13 C14 -171.0(2)
C19 Ru1 C13 C14 154.52(16)
C12 Ru1 C13 C14 -117.96(19)
C11 Ru1 C21 C22 -52.7(3)
C20 Ru1 C21 C22 113.4(3)
C15 Ru1 C21 C22 -89.4(3)
C23 Ru1 C21 C22 35.7(2)
C19 Ru1 C21 C22 76.1(2)
C14 Ru1 C21 C22 -132.2(2)
C12 Ru1 C21 C22 154.6(6)
C13 Ru1 C21 C22 -171.6(2)
C22 Ru1 C21 C20 -113.4(3)
C11 Ru1 C21 C20 -166.1(2)
C15 Ru1 C21 C20 157.2(2)
C23 Ru1 C21 C20 -77.7(2)
C19 Ru1 C21 C20 -37.3(2)
C14 Ru1 C21 C20 114.4(2)
C12 Ru1 C21 C20 41.2(8)
C13 Ru1 C21 C20 75.1(3)
C9 N1 C3 C4 0.7(5)
C5 C4 C3 N1 1.7(5)
C21 Ru1 C19 C23 -79.0(3)
C22 Ru1 C19 C23 -35.3(3)
C11 Ru1 C19 C23 69.3(3)
C20 Ru1 C19 C23 -118.4(4)
C15 Ru1 C19 C23 28.1(6)
C14 Ru1 C19 C23 -168.9(2)
C12 Ru1 C19 C23 110.9(2)
C13 Ru1 C19 C23 153.4(2)
C21 Ru1 C19 C20 39.4(3)
C22 Ru1 C19 C20 83.1(3)
C11 Ru1 C19 C20 -172.4(2)
C15 Ru1 C19 C20 146.5(4)
C23 Ru1 C19 C20 118.4(4)
C14 Ru1 C19 C20 -50.6(4)
C12 Ru1 C19 C20 -130.7(2)
C13 Ru1 C19 C20 -88.2(3)
C20 C19 C23 C22 -0.3(4)
Ru1 C19 C23 C22 61.4(2)
C20 C19 C23 Ru1 -61.7(2)
C21 Ru1 C23 C22 -38.4(3)
C11 Ru1 C23 C22 108.7(3)
C20 Ru1 C23 C22 -83.0(3)
C15 Ru1 C23 C22 68.2(3)
C19 Ru1 C23 C22 -120.1(4)
C14 Ru1 C23 C22 35.3(7)
C12 Ru1 C23 C22 151.0(3)
C13 Ru1 C23 C22 -173.6(3)
C21 Ru1 C23 C19 81.7(3)
C22 Ru1 C23 C19 120.1(4)
C11 Ru1 C23 C19 -131.2(2)
C20 Ru1 C23 C19 37.1(2)
C15 Ru1 C23 C19 -171.70(18)
C14 Ru1 C23 C19 155.4(5)
C12 Ru1 C23 C19 -88.8(2)
C13 Ru1 C23 C19 -53.5(3)
C19 C23 C22 C21 -0.3(4)
Ru1 C23 C22 C21 61.6(2)
C19 C23 C22 Ru1 -62.0(2)
C20 C21 C22 C23 0.8(4)
Ru1 C21 C22 C23 -63.2(2)
C20 C21 C22 Ru1 64.0(2)
C21 Ru1 C22 C23 117.9(4)
C11 Ru1 C22 C23 -89.3(2)
C20 Ru1 C22 C23 77.4(3)
C15 Ru1 C22 C23 -131.9(2)
C19 Ru1 C22 C23 35.4(2)
C14 Ru1 C22 C23 -170.68(18)
C12 Ru1 C22 C23 -54.4(4)
C13 Ru1 C22 C23 160.5(7)
C11 Ru1 C22 C21 152.9(3)
C20 Ru1 C22 C21 -40.5(2)
C15 Ru1 C22 C21 110.2(3)
C23 Ru1 C22 C21 -117.9(4)
C19 Ru1 C22 C21 -82.5(3)
C14 Ru1 C22 C21 71.5(3)
C12 Ru1 C22 C21 -172.2(3)
C13 Ru1 C22 C21 42.7(9)
C23 C19 C20 C21 0.8(3)
Ru1 C19 C20 C21 -61.4(2)
C23 C19 C20 Ru1 62.2(2)
C22 C21 C20 C19 -1.0(3)
Ru1 C21 C20 C19 62.9(2)
C22 C21 C20 Ru1 -63.9(2)
C21 Ru1 C20 C19 -116.1(3)
C22 Ru1 C20 C19 -76.4(3)
C11 Ru1 C20 C19 28.3(7)
C15 Ru1 C20 C19 -164.0(2)
C23 Ru1 C20 C19 -35.9(2)
C14 Ru1 C20 C19 156.3(2)
C12 Ru1 C20 C19 72.2(3)
C13 Ru1 C20 C19 113.3(2)
C22 Ru1 C20 C21 39.7(3)
C11 Ru1 C20 C21 144.5(6)
C15 Ru1 C20 C21 -47.8(4)
C23 Ru1 C20 C21 80.2(3)
C19 Ru1 C20 C21 116.1(3)
C14 Ru1 C20 C21 -87.6(3)
C12 Ru1 C20 C21 -171.7(2)
C13 Ru1 C20 C21 -130.5(3)
